data_7121277
loop_
_publ_author_name
'Zhang, Huaxing'
'Chen, Xingyu'
'Lan, Jingbo'
'Liu, Yanhong'
'Zhou, Fulin'
'Wu, Di'
'You, Jingsong'

_publ_section_title
;
 Silver-mediated direct C-H amination of BODIPYs for screening endoplasmic
 reticulum-targeting reagents.
;
_journal_issue 26
_journal_name_full 'Chemical communications (Cambridge, England)'
_journal_page_first 3219
_journal_page_last 3222
_journal_paper_doi 10.1039/c8cc00238j
_journal_volume 54
_journal_year 2018
_chemical_formula_moiety 'C20 H20 B F2 N3 O'
_chemical_formula_sum 'C20 H20 B F2 N3 O'
_chemical_formula_weight 367.20
_space_group_crystal_system monoclinic
_space_group_IT_number 14
_space_group_name_Hall '-P 2ybc'
_space_group_name_H-M_alt 'P 1 21/c 1'
_symmetry_space_group_name_Hall '-P 2ybc'
_symmetry_space_group_name_H-M 'P 1 21/c 1'
_atom_sites_solution_hydrogens geom
_atom_sites_solution_primary direct
_audit_block_doi 10.5517/ccdc.csd.cc1yw140
_audit_creation_date 2017-10-24
_audit_creation_method
;
Olex2 1.2
(compiled 2017.03.28 svn.r3405 for OlexSys, GUI svn.r5337)
;
_audit_update_record
;
2017-12-26 deposited with the CCDC.
2018-02-13 downloaded from the CCDC.
;
_cell_angle_alpha 90
_cell_angle_beta 115.235(3)
_cell_angle_gamma 90
_cell_formula_units_Z 4
_cell_length_a 15.2429(5)
_cell_length_b 8.7432(2)
_cell_length_c 15.0494(4)
_cell_measurement_reflns_used 4029
_cell_measurement_temperature 294.24(10)
_cell_measurement_theta_max 72.2610
_cell_measurement_theta_min 5.8920
_cell_volume 1814.25(10)
_computing_cell_refinement
;
CrysAlisPro, Agilent Technologies,
Version 1.171.37.35 (release 13-08-2014 CrysAlis171 .NET)
(compiled Aug 13 2014,18:06:01)
;
_computing_data_collection
;
CrysAlisPro, Agilent Technologies,
Version 1.171.37.35 (release 13-08-2014 CrysAlis171 .NET)
(compiled Aug 13 2014,18:06:01)
;
_computing_data_reduction
;
CrysAlisPro, Agilent Technologies,
Version 1.171.37.35 (release 13-08-2014 CrysAlis171 .NET)
(compiled Aug 13 2014,18:06:01)
;
_computing_molecular_graphics 'Olex2 (Dolomanov et al., 2009)'
_computing_publication_material 'Olex2 (Dolomanov et al., 2009)'
_computing_structure_refinement 'ShelXL (Sheldrick, 2015)'
_computing_structure_solution 'ShelXT (Sheldrick, 2015)'
_diffrn_ambient_environment air
_diffrn_ambient_temperature 294.24(10)
_diffrn_detector 'CCD plate'
_diffrn_detector_area_resol_mean 15.9595
_diffrn_detector_type EosS2
_diffrn_measured_fraction_theta_full 0.999
_diffrn_measured_fraction_theta_max 0.984
_diffrn_measurement_details
;
#__ type_ start__ end____ width___ exp.time_
  1 omega    2.00   32.00   1.0000    1.0000
omega____ theta____ kappa____ phi______ frames
    -       36.2921   90.0000   27.3584 30

#__ type_ start__ end____ width___ exp.time_
  2 omega  -35.00   66.00   1.0000    1.0000
omega____ theta____ kappa____ phi______ frames
    -       36.2921  -19.0000   60.0000 101

#__ type_ start__ end____ width___ exp.time_
  3 omega   17.00  105.00   1.0000    1.0000
omega____ theta____ kappa____ phi______ frames
    -       36.2921   38.0000 -120.0000 88

#__ type_ start__ end____ width___ exp.time_
  4 omega  -31.00   53.00   1.0000    1.0000
omega____ theta____ kappa____ phi______ frames
    -       36.2921  -57.0000   30.0000 84

#__ type_ start__ end____ width___ exp.time_
  5 omega   20.00  104.00   1.0000    1.0000
omega____ theta____ kappa____ phi______ frames
    -       36.2921   57.0000   30.0000 84

#__ type_ start__ end____ width___ exp.time_
  6 omega    1.00   75.00   1.0000    1.0000
omega____ theta____ kappa____ phi______ frames
    -       36.2921  -99.0000  150.0000 74

#__ type_ start__ end____ width___ exp.time_
  7 omega   40.00   98.00   1.0000    2.6900
omega____ theta____ kappa____ phi______ frames
    -      108.0000  -45.0000  -60.0000 58

#__ type_ start__ end____ width___ exp.time_
  8 omega   81.00  176.00   1.0000    2.6900
omega____ theta____ kappa____ phi______ frames
    -      108.0000   77.0000 -180.0000 95

#__ type_ start__ end____ width___ exp.time_
  9 omega   40.00  135.00   1.0000    2.6900
omega____ theta____ kappa____ phi______ frames
    -      108.0000  -77.0000   60.0000 95

#__ type_ start__ end____ width___ exp.time_
 10 omega   38.00   91.00   1.0000    2.6900
omega____ theta____ kappa____ phi______ frames
    -      108.0000  -30.0000 -120.0000 53

#__ type_ start__ end____ width___ exp.time_
 11 omega   38.00  116.00   1.0000    2.6900
omega____ theta____ kappa____ phi______ frames
    -      108.0000 -111.0000   90.0000 78

#__ type_ start__ end____ width___ exp.time_
 12 omega   39.00  109.00   1.0000    2.6900
omega____ theta____ kappa____ phi______ frames
    -      108.0000  -94.0000 -180.0000 70

#__ type_ start__ end____ width___ exp.time_
 13 omega   40.00   98.00   1.0000    2.6900
omega____ theta____ kappa____ phi______ frames
    -      108.0000  -45.0000 -150.0000 58

#__ type_ start__ end____ width___ exp.time_
 14 omega   71.00  164.00   1.0000    2.6900
omega____ theta____ kappa____ phi______ frames
    -      108.0000  160.0000 -138.0000 93

#__ type_ start__ end____ width___ exp.time_
 15 omega   38.00   91.00   1.0000    2.6900
omega____ theta____ kappa____ phi______ frames
    -      108.0000  -30.0000    0.0000 53

#__ type_ start__ end____ width___ exp.time_
 16 omega   87.00  178.00   1.0000    2.6900
omega____ theta____ kappa____ phi______ frames
    -      108.0000   30.0000  150.0000 91

#__ type_ start__ end____ width___ exp.time_
 17 omega   17.00   73.00   1.0000    1.0000
omega____ theta____ kappa____ phi______ frames
    -       36.2921   38.0000  150.0000 56
;
_diffrn_measurement_device 'four-circle diffractometer'
_diffrn_measurement_device_type 'New Gemini, Dual, Cu at zero, EosS2'
_diffrn_measurement_method '\w scans'
_diffrn_orient_matrix_UB_11 -0.0995666000
_diffrn_orient_matrix_UB_12 -0.0791296000
_diffrn_orient_matrix_UB_13 -0.0493879000
_diffrn_orient_matrix_UB_21 -0.0483831000
_diffrn_orient_matrix_UB_22 0.1556628000
_diffrn_orient_matrix_UB_23 -0.0392270000
_diffrn_orient_matrix_UB_31 0.0151979000
_diffrn_orient_matrix_UB_32 -0.0233617000
_diffrn_orient_matrix_UB_33 -0.0939532000
_diffrn_radiation_monochromator graphite
_diffrn_radiation_probe x-ray
_diffrn_radiation_type CuK\a
_diffrn_radiation_wavelength 1.54184
_diffrn_reflns_av_R_equivalents 0.0289
_diffrn_reflns_av_unetI/netI 0.0259
_diffrn_reflns_Laue_measured_fraction_full 0.999
_diffrn_reflns_Laue_measured_fraction_max 0.984
_diffrn_reflns_limit_h_max 17
_diffrn_reflns_limit_h_min -18
_diffrn_reflns_limit_k_max 10
_diffrn_reflns_limit_k_min -10
_diffrn_reflns_limit_l_max 12
_diffrn_reflns_limit_l_min -18
_diffrn_reflns_number 10494
_diffrn_reflns_point_group_measured_fraction_full 0.999
_diffrn_reflns_point_group_measured_fraction_max 0.984
_diffrn_reflns_theta_full 67.684
_diffrn_reflns_theta_max 72.593
_diffrn_reflns_theta_min 5.897
_diffrn_source 'Enhance (Cu) X-ray Source'
_exptl_absorpt_coefficient_mu 0.810
_exptl_absorpt_correction_T_max 1.00000
_exptl_absorpt_correction_T_min 0.60577
_exptl_absorpt_correction_type multi-scan
_exptl_absorpt_process_details
;
CrysAlisPro, Agilent Technologies,
Version 1.171.37.35 (release 13-08-2014 CrysAlis171 .NET)
(compiled Aug 13 2014,18:06:01)
Empirical absorption correction using spherical harmonics,
 implemented in SCALE3 ABSPACK scaling algorithm.
;
_exptl_crystal_colour 'clear orangish yellow'
_exptl_crystal_colour_lustre clear
_exptl_crystal_colour_modifier orangish
_exptl_crystal_colour_primary yellow
_exptl_crystal_density_diffrn 1.344
_exptl_crystal_description needle
_exptl_crystal_F_000 768
_exptl_crystal_size_max 0.8
_exptl_crystal_size_mid 0.4
_exptl_crystal_size_min 0.2
_refine_diff_density_max 0.447
_refine_diff_density_min -0.635
_refine_diff_density_rms 0.182
_refine_ls_extinction_method none
_refine_ls_goodness_of_fit_ref 1.078
_refine_ls_hydrogen_treatment constr
_refine_ls_matrix_type full
_refine_ls_number_parameters 245
_refine_ls_number_reflns 3551
_refine_ls_number_restraints 0
_refine_ls_restrained_S_all 1.078
_refine_ls_R_factor_all 0.0857
_refine_ls_R_factor_gt 0.0795
_refine_ls_shift/su_max 0.000
_refine_ls_shift/su_mean 0.000
_refine_ls_structure_factor_coef Fsqd
_refine_ls_weighting_details 'w=1/[\s^2^(Fo^2^)+(0.1396P)^2^+0.1569P] where P=(Fo^2^+2Fc^2^)/3'
_refine_ls_weighting_scheme calc
_refine_ls_wR_factor_gt 0.1858
_refine_ls_wR_factor_ref 0.1974
_reflns_Friedel_coverage 0.000
_reflns_number_gt 3020
_reflns_number_total 3551
_reflns_threshold_expression 'I > 2\s(I)'
_cod_data_source_file c8cc00238j2.cif
_cod_data_source_block yjs-zhx-1468
_cod_depositor_comments 'Adding full bibliography for 7121276--7121277.cif.'
_cod_database_code 7121277
_shelx_shelxl_version_number 2014/7
_shelx_space_group_comment
;
The symmetry employed for this shelxl refinement is uniquely defined
by the following loop, which should always be used as a source of
symmetry information in preference to the above space-group names.
They are only intended as comments.
;
_reflns_odcompleteness_completeness 99.83
_reflns_odcompleteness_iscentric 1
_reflns_odcompleteness_theta 66.97
_olex2_refinement_description
;
1. Fixed Uiso
 At 1.2 times of:
  All C(H) groups, All C(H,H) groups
 At 1.5 times of:
  All C(H,H,H) groups
2.a Secondary CH2 refined with riding coordinates:
 C00G(H00A,H00C), C00K(H00G,H00K), C00M(H00L,H00M), C00P(H00P,H00Q)
2.b Aromatic/amide H refined with riding coordinates:
 C00B(H00B), C00D(H00D), C00E(H00E), C00F(H00F), C00H(H00H), C00I(H00I),
 C00J(H00J), C00N(H00N), C00O(H00O)
2.c Idealised Me refined as rotating group:
 C00R(H00R,H00S,H00T)
;
_olex2_date_sample_data_collection 2017-10-23
_olex2_submission_special_instructions 'No special instructions were received'

loop_
_space_group_symop_operation_xyz
'x, y, z'
'-x, y+1/2, -z+1/2'
'-x, -y, -z'
'x, -y-1/2, z-1/2'

loop_
_atom_site_label
_atom_site_type_symbol
_atom_site_fract_x
_atom_site_fract_y
_atom_site_fract_z
_atom_site_U_iso_or_equiv
_atom_site_adp_type
_atom_site_occupancy
_atom_site_site_symmetry_order
_atom_site_calc_flag
_atom_site_refinement_flags_posn
F001 F 0.57894(9) 0.46958(16) 0.16577(8) 0.0625(4) Uani 1 1 d .
F002 F 0.63507(9) 0.71370(16) 0.19146(9) 0.0649(4) Uani 1 1 d .
N003 N 0.58386(10) 0.60148(16) 0.30913(9) 0.0393(3) Uani 1 1 d .
N004 N 0.73479(11) 0.51716(18) 0.29644(10) 0.0453(4) Uani 1 1 d .
N005 N 0.41341(11) 0.62790(19) 0.20444(11) 0.0489(4) Uani 1 1 d .
O006 O 0.26238(12) 0.5497(2) 0.02003(12) 0.0737(5) Uani 1 1 d .
C007 C 0.63864(13) 0.59743(18) 0.41247(11) 0.0402(4) Uani 1 1 d .
C008 C 0.73442(13) 0.55852(19) 0.45585(12) 0.0420(4) Uani 1 1 d .
C009 C 0.78339(13) 0.5167(2) 0.39709(13) 0.0455(4) Uani 1 1 d .
C00A C 0.48974(13) 0.61903(19) 0.29204(12) 0.0417(4) Uani 1 1 d .
C00B C 0.57328(14) 0.6177(2) 0.45636(12) 0.0471(4) Uani 1 1 d .
H00B H 0.5902 0.6235 0.5234 0.057 Uiso 1 1 calc R
C00C C 0.79141(13) 0.5512(2) 0.56443(12) 0.0469(4) Uani 1 1 d .
C00D C 0.48291(14) 0.6270(2) 0.38445(13) 0.0504(4) Uani 1 1 d .
H00D H 0.4262 0.6369 0.3928 0.061 Uiso 1 1 calc R
C00E C 0.79778(15) 0.4688(3) 0.26008(15) 0.0558(5) Uani 1 1 d .
H00E H 0.7833 0.4586 0.1938 0.067 Uiso 1 1 calc R
C00F C 0.87770(14) 0.4672(3) 0.42294(15) 0.0560(5) Uani 1 1 d .
H00F H 0.9262 0.4562 0.4864 0.067 Uiso 1 1 calc R
C00G C 0.41389(15) 0.6792(2) 0.11243(13) 0.0542(5) Uani 1 1 d .
H00A H 0.4802 0.6879 0.1202 0.065 Uiso 1 1 calc R
H00C H 0.3837 0.7791 0.0952 0.065 Uiso 1 1 calc R
C00H C 0.88600(16) 0.4374(3) 0.33617(18) 0.0622(5) Uani 1 1 d .
H00H H 0.9411 0.4026 0.3307 0.075 Uiso 1 1 calc R
C00I C 0.81040(18) 0.6792(3) 0.62197(15) 0.0669(6) Uani 1 1 d .
H00I H 0.7820 0.7720 0.5943 0.080 Uiso 1 1 calc R
C00J C 0.83321(19) 0.4140(3) 0.60849(17) 0.0669(6) Uani 1 1 d .
H00J H 0.8196 0.3251 0.5710 0.080 Uiso 1 1 calc R
C00K C 0.31407(15) 0.6042(3) 0.19375(16) 0.0606(5) Uani 1 1 d .
H00G H 0.2802 0.7013 0.1818 0.073 Uiso 1 1 calc R
H00K H 0.3155 0.5607 0.2536 0.073 Uiso 1 1 calc R
C00L C 0.91538(16) 0.5390(3) 0.76480(14) 0.0651(6) Uani 1 1 d .
C00M C 0.26211(17) 0.4971(3) 0.10864(19) 0.0680(6) Uani 1 1 d .
H00L H 0.2929 0.3975 0.1243 0.082 Uiso 1 1 calc R
H00M H 0.1955 0.4851 0.0995 0.082 Uiso 1 1 calc R
C00N C 0.8947(2) 0.4081(3) 0.70722(19) 0.0760(7) Uani 1 1 d .
H00N H 0.9226 0.3154 0.7355 0.091 Uiso 1 1 calc R
C00O C 0.8719(2) 0.6712(3) 0.72160(16) 0.0770(8) Uani 1 1 d .
H00O H 0.8835 0.7592 0.7596 0.092 Uiso 1 1 calc R
C00P C 0.35949(17) 0.5671(3) 0.03179(15) 0.0671(6) Uani 1 1 d .
H00P H 0.3592 0.6028 -0.0293 0.081 Uiso 1 1 calc R
H00Q H 0.3920 0.4687 0.0474 0.081 Uiso 1 1 calc R
B00Q B 0.63131(15) 0.5757(2) 0.23637(13) 0.0449(5) Uani 1 1 d .
C00R C 0.9878(2) 0.5327(5) 0.87216(18) 0.0970(11) Uani 1 1 d .
H00R H 0.9742 0.4454 0.9029 0.146 Uiso 1 1 calc GR
H00S H 0.9825 0.6242 0.9049 0.146 Uiso 1 1 calc GR
H00T H 1.0523 0.5248 0.8765 0.146 Uiso 1 1 calc GR

loop_
_atom_site_aniso_label
_atom_site_aniso_U_11
_atom_site_aniso_U_22
_atom_site_aniso_U_33
_atom_site_aniso_U_23
_atom_site_aniso_U_13
_atom_site_aniso_U_12
F001 0.0544(7) 0.0825(9) 0.0441(6) -0.0243(5) 0.0147(5) -0.0066(6)
F002 0.0630(7) 0.0790(8) 0.0544(7) 0.0234(6) 0.0267(5) -0.0037(6)
N003 0.0440(7) 0.0417(7) 0.0296(7) -0.0006(5) 0.0131(5) -0.0024(5)
N004 0.0461(8) 0.0533(8) 0.0373(7) -0.0063(6) 0.0185(6) -0.0052(6)
N005 0.0450(8) 0.0588(9) 0.0377(7) 0.0013(6) 0.0128(6) 0.0025(6)
O006 0.0566(9) 0.0924(12) 0.0519(8) -0.0061(8) 0.0038(7) -0.0068(8)
C007 0.0485(9) 0.0401(8) 0.0292(7) -0.0001(5) 0.0140(6) -0.0028(6)
C008 0.0467(9) 0.0427(8) 0.0330(8) -0.0017(6) 0.0133(7) -0.0061(7)
C009 0.0438(9) 0.0518(9) 0.0374(8) -0.0040(7) 0.0140(7) -0.0077(7)
C00A 0.0452(9) 0.0402(8) 0.0372(8) 0.0002(6) 0.0153(7) 0.0017(6)
C00B 0.0568(10) 0.0515(9) 0.0335(8) 0.0018(6) 0.0197(7) 0.0033(7)
C00C 0.0449(9) 0.0574(10) 0.0334(8) 0.0005(7) 0.0120(7) -0.0028(7)
C00D 0.0514(10) 0.0616(11) 0.0425(9) 0.0007(7) 0.0241(8) 0.0061(8)
C00E 0.0556(11) 0.0681(12) 0.0498(10) -0.0106(9) 0.0283(9) -0.0086(9)
C00F 0.0426(9) 0.0681(12) 0.0516(10) -0.0068(9) 0.0146(8) -0.0047(8)
C00G 0.0543(10) 0.0592(11) 0.0397(9) 0.0095(8) 0.0109(8) 0.0003(8)
C00H 0.0482(10) 0.0743(13) 0.0685(13) -0.0120(10) 0.0290(9) -0.0029(9)
C00I 0.0724(13) 0.0662(12) 0.0426(10) -0.0087(9) 0.0057(9) 0.0185(11)
C00J 0.0749(14) 0.0541(11) 0.0532(12) 0.0071(9) 0.0096(10) -0.0086(10)
C00K 0.0442(10) 0.0779(14) 0.0555(11) -0.0011(9) 0.0170(8) 0.0067(9)
C00L 0.0504(10) 0.1037(18) 0.0361(9) 0.0069(10) 0.0138(8) 0.0010(11)
C00M 0.0517(11) 0.0734(14) 0.0680(14) -0.0001(11) 0.0150(10) -0.0068(10)
C00N 0.0787(15) 0.0755(15) 0.0559(13) 0.0248(11) 0.0114(11) -0.0050(12)
C00O 0.0781(15) 0.0926(17) 0.0408(10) -0.0189(10) 0.0069(10) 0.0171(13)
C00P 0.0629(13) 0.0885(16) 0.0401(10) -0.0073(10) 0.0124(9) -0.0048(11)
B00Q 0.0477(10) 0.0535(11) 0.0327(9) -0.0024(7) 0.0165(8) -0.0053(8)
C00R 0.0716(16) 0.162(3) 0.0408(12) 0.0126(15) 0.0082(11) 0.0036(18)

loop_
_atom_type_symbol
_atom_type_description
_atom_type_scat_dispersion_real
_atom_type_scat_dispersion_imag
_atom_type_scat_source
C C 0.0181 0.0091 'International Tables Vol C Tables 4.2.6.8 and 6.1.1.4'
H H 0.0000 0.0000 'International Tables Vol C Tables 4.2.6.8 and 6.1.1.4'
B B 0.0090 0.0039 'International Tables Vol C Tables 4.2.6.8 and 6.1.1.4'
F F 0.0727 0.0534 'International Tables Vol C Tables 4.2.6.8 and 6.1.1.4'
N N 0.0311 0.0180 'International Tables Vol C Tables 4.2.6.8 and 6.1.1.4'
O O 0.0492 0.0322 'International Tables Vol C Tables 4.2.6.8 and 6.1.1.4'

loop_
_geom_angle_atom_site_label_1
_geom_angle_atom_site_label_2
_geom_angle_atom_site_label_3
_geom_angle
C007 N003 B00Q 122.16(14)
C00A N003 C007 106.98(14)
C00A N003 B00Q 130.69(14)
C009 N004 B00Q 125.94(15)
C00E N004 C009 107.54(16)
C00E N004 B00Q 126.30(16)
C00A N005 C00G 126.81(17)
C00A N005 C00K 121.54(16)
C00G N005 C00K 111.21(15)
C00M O006 C00P 109.82(17)
N003 C007 C00B 107.75(15)
C008 C007 N003 122.75(15)
C008 C007 C00B 128.88(15)
C007 C008 C009 120.22(15)
C007 C008 C00C 122.71(16)
C009 C008 C00C 117.03(16)
N004 C009 C008 120.26(16)
N004 C009 C00F 108.50(17)
C00F C009 C008 131.21(17)
N003 C00A C00D 109.21(15)
N005 C00A N003 126.84(16)
N005 C00A C00D 123.94(17)
C007 C00B H00B 125.8
C00D C00B C007 108.32(15)
C00D C00B H00B 125.8
C00I C00C C008 121.76(17)
C00I C00C C00J 118.34(18)
C00J C00C C008 119.71(17)
C00A C00D H00D 126.2
C00B C00D C00A 107.67(17)
C00B C00D H00D 126.2
N004 C00E H00E 125.2
N004 C00E C00H 109.60(18)
C00H C00E H00E 125.2
C009 C00F H00F 126.5
C009 C00F C00H 107.06(18)
C00H C00F H00F 126.5
N005 C00G H00A 109.7
N005 C00G H00C 109.7
N005 C00G C00P 109.97(18)
H00A C00G H00C 108.2
C00P C00G H00A 109.7
C00P C00G H00C 109.7
C00E C00H C00F 107.29(19)
C00E C00H H00H 126.4
C00F C00H H00H 126.4
C00C C00I H00I 119.9
C00C C00I C00O 120.3(2)
C00O C00I H00I 119.9
C00C C00J H00J 119.7
C00N C00J C00C 120.7(2)
C00N C00J H00J 119.7
N005 C00K H00G 109.9
N005 C00K H00K 109.9
N005 C00K C00M 108.90(18)
H00G C00K H00K 108.3
C00M C00K H00G 109.9
C00M C00K H00K 109.9
C00N C00L C00R 120.2(3)
C00O C00L C00N 118.0(2)
C00O C00L C00R 121.8(3)
O006 C00M C00K 112.8(2)
O006 C00M H00L 109.0
O006 C00M H00M 109.0
C00K C00M H00L 109.0
C00K C00M H00M 109.0
H00L C00M H00M 107.8
C00J C00N C00L 120.7(2)
C00J C00N H00N 119.6
C00L C00N H00N 119.6
C00I C00O H00O 119.0
C00L C00O C00I 121.9(2)
C00L C00O H00O 119.0
O006 C00P C00G 110.9(2)
O006 C00P H00P 109.5
O006 C00P H00Q 109.5
C00G C00P H00P 109.5
C00G C00P H00Q 109.5
H00P C00P H00Q 108.1
F001 B00Q F002 109.76(15)
F001 B00Q N003 110.33(15)
F001 B00Q N004 109.98(16)
F002 B00Q N003 109.92(16)
F002 B00Q N004 109.25(15)
N004 B00Q N003 107.56(13)
C00L C00R H00R 109.5
C00L C00R H00S 109.5
C00L C00R H00T 109.5
H00R C00R H00S 109.5
H00R C00R H00T 109.5
H00S C00R H00T 109.5

loop_
_geom_bond_atom_site_label_1
_geom_bond_atom_site_label_2
_geom_bond_distance
F001 B00Q 1.380(2)
F002 B00Q 1.396(2)
N003 C007 1.4177(19)
N003 C00A 1.354(2)
N003 B00Q 1.565(2)
N004 C009 1.373(2)
N004 C00E 1.360(3)
N004 B00Q 1.533(3)
N005 C00A 1.338(2)
N005 C00G 1.458(2)
N005 C00K 1.468(3)
O006 C00M 1.412(3)
O006 C00P 1.422(3)
C007 C008 1.364(3)
C007 C00B 1.422(3)
C008 C009 1.427(3)
C008 C00C 1.489(2)
C009 C00F 1.388(3)
C00A C00D 1.440(2)
C00B H00B 0.9300
C00B C00D 1.343(3)
C00C C00I 1.368(3)
C00C C00J 1.387(3)
C00D H00D 0.9300
C00E H00E 0.9300
C00E C00H 1.372(3)
C00F H00F 0.9300
C00F C00H 1.389(3)
C00G H00A 0.9700
C00G H00C 0.9700
C00G C00P 1.504(3)
C00H H00H 0.9300
C00I H00I 0.9300
C00I C00O 1.391(3)
C00J H00J 0.9300
C00J C00N 1.379(3)
C00K H00G 0.9700
C00K H00K 0.9700
C00K C00M 1.510(3)
C00L C00N 1.388(4)
C00L C00O 1.353(4)
C00L C00R 1.520(3)
C00M H00L 0.9700
C00M H00M 0.9700
C00N H00N 0.9300
C00O H00O 0.9300
C00P H00P 0.9700
C00P H00Q 0.9700
C00R H00R 0.9600
C00R H00S 0.9600
C00R H00T 0.9600
